data_4341086
loop_
_publ_author_name
'Bolotin, Dmitrii S.'
'Kulish, Kirill I.'
'Bokach, Nadezhda A.'
'Starova, Galina L.'
'Gurzhiy, Vladislav V.'
'Kukushkin, Vadim Yu'

_publ_section_title
;
 Zinc(II)-Mediated Nitrile-Amidoxime Coupling Gives New Insights into
 H(+)-Assisted Generation of 1,2,4-Oxadiazoles.
;
_journal_issue 19
_journal_name_full 'Inorganic chemistry'
_journal_page_first 10312
_journal_page_last 10324
_journal_paper_doi 10.1021/ic501333s
_journal_volume 53
_journal_year 2014
_chemical_formula_moiety 'C5 H12 Cl2 N4 O Zn'
_chemical_formula_sum 'C5 H12 Cl2 N4 O Zn'
_chemical_formula_weight 280.46
_chemical_name_systematic
;
 ? 
;
_space_group_crystal_system triclinic
_space_group_IT_number 2
_space_group_name_Hall '-P 1'
_space_group_name_H-M_alt 'P -1'
_symmetry_space_group_name_Hall '-P 1'
_symmetry_space_group_name_H-M 'P -1'
_atom_sites_solution_hydrogens geom
_atom_sites_solution_primary direct
_atom_sites_solution_secondary difmap
_audit_creation_date 2014-05-21
_audit_creation_method
;
  Olex2 1.2-ac2
  (compiled 2012.03.27 svn.r2268, GUI svn.r4156)
;
_cell_angle_alpha 101.170(13)
_cell_angle_beta 93.970(12)
_cell_angle_gamma 91.685(12)
_cell_formula_units_Z 2
_cell_length_a 7.8776(11)
_cell_length_b 7.8954(12)
_cell_length_c 9.1597(15)
_cell_measurement_reflns_used 1503
_cell_measurement_temperature 100(2)
_cell_measurement_theta_max 31.8831
_cell_measurement_theta_min 3.1161
_cell_volume 557.04(15)
_computing_cell_refinement
;
CrysAlisPro, Agilent Technologies,
Version 1.171.36.20 (release 27-06-2012 CrysAlis171 .NET)
(compiled Jul 11 2012,15:38:31)
;
_computing_data_collection
;
CrysAlisPro, Agilent Technologies,
Version 1.171.36.20 (release 27-06-2012 CrysAlis171 .NET)
(compiled Jul 11 2012,15:38:31)
;
_computing_data_reduction
;
CrysAlisPro, Agilent Technologies,
Version 1.171.36.20 (release 27-06-2012 CrysAlis171 .NET)
(compiled Jul 11 2012,15:38:31)
;
_computing_molecular_graphics
;
O. V. Dolomanov, L. J. Bourhis, R. J. Gildea, J. A. K. Howard and H. Puschmann,
OLEX2: a complete structure solution, refinement and analysis program.
J. Appl. Cryst. (2009). 42, 339-341.
;
_computing_publication_material
;
O. V. Dolomanov, L. J. Bourhis, R. J. Gildea, J. A. K. Howard and H. Puschmann,
OLEX2: a complete structure solution, refinement and analysis program.
J. Appl. Cryst. (2009). 42, 339-341.
;
_computing_structure_refinement
;
SHELXL, G.M. Sheldrick, Acta Cryst.
(2008). A64, 112-122
;
_computing_structure_solution
;
SHELXS, G.M. Sheldrick, Acta Cryst.
(2008). A64, 112-122
;
_diffrn_ambient_temperature 100(2)
_diffrn_detector_area_resol_mean 16.2096
_diffrn_measured_fraction_theta_full 0.9701
_diffrn_measured_fraction_theta_max 0.9701
_diffrn_measurement_details
;
  1 omega  -81.00   -5.00   1.0000   20.0000
omega____ theta____ kappa____ phi______ frames
    -      -24.4223  123.0000  -85.0000 76

  2 omega  -87.00  -35.00   1.0000   20.0000
omega____ theta____ kappa____ phi______ frames
    -      -24.4223 -178.0000  150.0000 52

  3 omega  -97.00  -51.00   1.0000   20.0000
omega____ theta____ kappa____ phi______ frames
    -      -24.4223  149.0000   77.0000 46

  4 omega   59.00   85.00   1.0000   20.0000
omega____ theta____ kappa____ phi______ frames
    -       25.3598   57.0000   90.0000 26

  5 omega  -41.00   44.00   1.0000   20.0000
omega____ theta____ kappa____ phi______ frames
    -       25.3598  -57.0000   30.0000 85

  6 omega  -46.00   43.00   1.0000   20.0000
omega____ theta____ kappa____ phi______ frames
    -       25.3598  -19.0000   90.0000 89
;
_diffrn_measurement_device_type 'Xcalibur, Eos'
_diffrn_measurement_method '\w scans'
_diffrn_orient_matrix_UB_11 0.0431835000
_diffrn_orient_matrix_UB_12 -0.0653644000
_diffrn_orient_matrix_UB_13 -0.0456173000
_diffrn_orient_matrix_UB_21 0.0450222000
_diffrn_orient_matrix_UB_22 -0.0185520000
_diffrn_orient_matrix_UB_23 0.0644305000
_diffrn_orient_matrix_UB_31 -0.0653460000
_diffrn_orient_matrix_UB_32 -0.0615214000
_diffrn_orient_matrix_UB_33 0.0058831000
_diffrn_radiation_monochromator graphite
_diffrn_radiation_type 'Mo K\a'
_diffrn_radiation_wavelength 0.7107
_diffrn_reflns_av_R_equivalents 0.0253
_diffrn_reflns_av_unetI/netI 0.0483
_diffrn_reflns_limit_h_max 9
_diffrn_reflns_limit_h_min -10
_diffrn_reflns_limit_k_max 7
_diffrn_reflns_limit_k_min -10
_diffrn_reflns_limit_l_max 11
_diffrn_reflns_limit_l_min -11
_diffrn_reflns_number 4142
_diffrn_reflns_theta_full 27.50
_diffrn_reflns_theta_max 27.50
_diffrn_reflns_theta_min 3.12
_diffrn_source 'Enhance (Mo) X-ray Source'
_exptl_absorpt_coefficient_mu 2.654
_exptl_absorpt_correction_T_max 1.00000
_exptl_absorpt_correction_T_min 0.72399
_exptl_absorpt_correction_type multi-scan
_exptl_absorpt_process_details
;
CrysAlisPro, Agilent Technologies,
Version 1.171.36.20 (release 27-06-2012 CrysAlis171 .NET)
(compiled Jul 11 2012,15:38:31)
Empirical absorption correction using spherical harmonics,
 implemented in SCALE3 ABSPACK scaling algorithm.
;
_exptl_crystal_colour colorless
_exptl_crystal_density_diffrn 1.672
_exptl_crystal_density_method 'not measured'
_exptl_crystal_description tables
_exptl_crystal_F_000 284
_exptl_crystal_size_max 0.10
_exptl_crystal_size_mid 0.08
_exptl_crystal_size_min 0.04
_refine_diff_density_max 0.456
_refine_diff_density_min -0.331
_refine_diff_density_rms 0.081
_refine_ls_extinction_method none
_refine_ls_goodness_of_fit_ref 1.074
_refine_ls_hydrogen_treatment mixed
_refine_ls_matrix_type full
_refine_ls_number_parameters 121
_refine_ls_number_reflns 2477
_refine_ls_number_restraints 0
_refine_ls_restrained_S_all 1.074
_refine_ls_R_factor_all 0.0511
_refine_ls_R_factor_gt 0.0400
_refine_ls_shift/su_max 0.001
_refine_ls_shift/su_mean 0.000
_refine_ls_structure_factor_coef Fsqd
_refine_ls_weighting_details 'calc w=1/[\s^2^(Fo^2^)+(0.0410P)^2^+0.0000P] where P=(Fo^2^+2Fc^2^)/3'
_refine_ls_weighting_scheme calc
_refine_ls_wR_factor_gt 0.0905
_refine_ls_wR_factor_ref 0.0976
_reflns_number_gt 2051
_reflns_number_total 2477
_reflns_threshold_expression >2sigma(I)
_cod_data_source_file ic501333s_si_001.cif
_cod_data_source_block 3a
_cod_depositor_comments 'Adding full bibliography for 4341086--4341092.cif.'
_cod_database_code 4341086
_chemical_oxdiff_formula 'c5 h12 n4 cl2 o1 zn1'
_reflns_odcompleteness_completeness 97.01
_reflns_odcompleteness_iscentric 1
_reflns_odcompleteness_theta 29.51

loop_
_space_group_symop_id
_space_group_symop_operation_xyz
1 'x, y, z'
2 '-x, -y, -z'

loop_
_atom_site_label
_atom_site_type_symbol
_atom_site_fract_x
_atom_site_fract_y
_atom_site_fract_z
_atom_site_U_iso_or_equiv
_atom_site_adp_type
_atom_site_occupancy
_atom_site_symmetry_multiplicity
_atom_site_calc_flag
_atom_site_refinement_flags
Zn1 Zn 0.80091(5) 0.75014(5) -0.12279(4) 0.03695(15) Uani 1 1 d .
Cl1 Cl 0.56084(11) 0.83199(11) -0.23707(10) 0.0428(2) Uani 1 1 d .
Cl2 Cl 1.02166(12) 0.77184(12) -0.25456(11) 0.0512(3) Uani 1 1 d .
O1 O 0.7185(3) 0.5431(3) 0.0931(3) 0.0435(6) Uani 1 1 d .
N3 N 0.7348(4) 0.7258(4) 0.3122(3) 0.0412(7) Uani 1 1 d .
N1 N 0.8078(4) 0.8220(3) 0.0958(3) 0.0409(7) Uani 1 1 d .
H1 H 0.8419 0.9245 0.1409 0.049 Uiso 1 1 calc R
N2 N 0.7564(4) 0.5157(3) -0.0610(3) 0.0396(7) Uani 1 1 d .
N4 N 0.6606(4) 0.2359(4) -0.0569(4) 0.0476(8) Uani 1 1 d .
H4A H 0.6395 0.2623 0.0354 0.057 Uiso 1 1 calc R
H4B H 0.6412 0.1317 -0.1056 0.057 Uiso 1 1 calc R
C5 C 0.7612(5) 0.8951(5) 0.4070(4) 0.0497(10) Uani 1 1 d .
H5A H 0.7177 0.8932 0.5021 0.075 Uiso 1 1 calc R
H5B H 0.7025 0.9784 0.3610 0.075 Uiso 1 1 calc R
H5C H 0.8808 0.9262 0.4209 0.075 Uiso 1 1 calc R
C4 C 0.6995(6) 0.5813(5) 0.3844(4) 0.0546(10) Uani 1 1 d .
H4C H 0.8030 0.5511 0.4331 0.082 Uiso 1 1 calc R
H4D H 0.6543 0.4839 0.3109 0.082 Uiso 1 1 calc R
H4E H 0.6180 0.6134 0.4570 0.082 Uiso 1 1 calc R
C2 C 0.7227(4) 0.3552(4) -0.1240(4) 0.0368(7) Uani 1 1 d .
C1 C 0.7579(4) 0.7060(4) 0.1677(4) 0.0349(7) Uani 1 1 d .
C3 C 0.7579(5) 0.3045(5) -0.2835(4) 0.0502(9) Uani 1 1 d .
H3A H 0.8045 0.4028 -0.3169 0.075 Uiso 1 1 calc R
H3B H 0.6539 0.2635 -0.3423 0.075 Uiso 1 1 calc R
H3C H 0.8381 0.2145 -0.2944 0.075 Uiso 1 1 calc R

loop_
_atom_site_aniso_label
_atom_site_aniso_U_11
_atom_site_aniso_U_22
_atom_site_aniso_U_33
_atom_site_aniso_U_23
_atom_site_aniso_U_13
_atom_site_aniso_U_12
Zn1 0.0511(3) 0.0311(2) 0.0286(2) 0.00681(16) 0.00344(17) -0.00636(18)
Cl1 0.0510(5) 0.0389(4) 0.0385(5) 0.0082(4) 0.0025(4) -0.0001(4)
Cl2 0.0501(5) 0.0533(6) 0.0506(6) 0.0098(4) 0.0115(4) -0.0076(4)
O1 0.0723(17) 0.0309(11) 0.0273(13) 0.0060(10) 0.0067(11) -0.0054(12)
N3 0.0643(19) 0.0321(14) 0.0263(15) 0.0040(11) 0.0042(13) -0.0042(14)
N1 0.0621(19) 0.0286(14) 0.0299(15) 0.0032(11) 0.0007(13) -0.0112(14)
N2 0.0623(18) 0.0323(14) 0.0236(14) 0.0039(11) 0.0073(13) -0.0038(14)
N4 0.076(2) 0.0257(13) 0.0396(18) 0.0023(12) 0.0071(15) -0.0058(14)
C5 0.078(3) 0.0420(19) 0.0265(18) 0.0020(15) 0.0012(17) -0.0097(19)
C4 0.089(3) 0.0395(19) 0.039(2) 0.0125(17) 0.016(2) 0.000(2)
C2 0.0447(18) 0.0336(17) 0.0322(18) 0.0074(14) 0.0003(14) 0.0020(15)
C1 0.0459(18) 0.0297(16) 0.0271(17) 0.0023(13) 0.0003(14) -0.0023(15)
C3 0.068(2) 0.0398(19) 0.039(2) -0.0006(16) 0.0097(18) -0.0026(19)

loop_
_atom_type_symbol
_atom_type_description
_atom_type_scat_dispersion_real
_atom_type_scat_dispersion_imag
_atom_type_scat_source
C C 0.0033 0.0016 'International Tables Vol C Tables 4.2.6.8 and 6.1.1.4'
H H 0.0000 0.0000 'International Tables Vol C Tables 4.2.6.8 and 6.1.1.4'
Cl Cl 0.1484 0.1585 'International Tables Vol C Tables 4.2.6.8 and 6.1.1.4'
N N 0.0061 0.0033 'International Tables Vol C Tables 4.2.6.8 and 6.1.1.4'
O O 0.0106 0.0060 'International Tables Vol C Tables 4.2.6.8 and 6.1.1.4'
Zn Zn 0.2839 1.4301 'International Tables Vol C Tables 4.2.6.8 and 6.1.1.4'

loop_
_geom_angle_atom_site_label_1
_geom_angle_atom_site_label_2
_geom_angle_atom_site_label_3
_geom_angle
Cl2 Zn1 Cl1 110.89(4)
N1 Zn1 Cl1 111.95(10)
N1 Zn1 Cl2 123.95(9)
N1 Zn1 N2 79.00(11)
N2 Zn1 Cl1 110.21(8)
N2 Zn1 Cl2 116.94(9)
C1 O1 N2 113.1(2)
C5 N3 C4 117.2(3)
C1 N3 C5 119.6(3)
C1 N3 C4 122.9(3)
Zn1 N1 H1 122.0
C1 N1 Zn1 116.1(2)
C1 N1 H1 122.0
O1 N2 Zn1 110.05(18)
C2 N2 Zn1 138.7(2)
C2 N2 O1 109.8(2)
H4A N4 H4B 120.0
C2 N4 H4A 120.0
C2 N4 H4B 120.0
N3 C5 H5A 109.5
N3 C5 H5B 109.5
N3 C5 H5C 109.5
H5A C5 H5B 109.5
H5A C5 H5C 109.5
H5B C5 H5C 109.5
N3 C4 H4C 109.5
N3 C4 H4D 109.5
N3 C4 H4E 109.5
H4C C4 H4D 109.5
H4C C4 H4E 109.5
H4D C4 H4E 109.5
N2 C2 N4 124.9(3)
N2 C2 C3 116.6(3)
N4 C2 C3 118.5(3)
N3 C1 O1 112.4(3)
N1 C1 O1 119.7(3)
N1 C1 N3 127.9(3)
C2 C3 H3A 109.5
C2 C3 H3B 109.5
C2 C3 H3C 109.5
H3A C3 H3B 109.5
H3A C3 H3C 109.5
H3B C3 H3C 109.5

loop_
_geom_bond_atom_site_label_1
_geom_bond_atom_site_label_2
_geom_bond_distance
Zn1 Cl1 2.2693(10)
Zn1 Cl2 2.2053(11)
Zn1 N1 1.969(3)
Zn1 N2 2.065(3)
O1 N2 1.439(4)
O1 C1 1.351(4)
N3 C5 1.447(4)
N3 C4 1.455(4)
N3 C1 1.328(4)
N1 H1 0.8600
N1 C1 1.294(4)
N2 C2 1.298(4)
N4 H4A 0.8600
N4 H4B 0.8600
N4 C2 1.320(4)
C5 H5A 0.9600
C5 H5B 0.9600
C5 H5C 0.9600
C4 H4C 0.9600
C4 H4D 0.9600
C4 H4E 0.9600
C2 C3 1.486(5)
C3 H3A 0.9600
C3 H3B 0.9600
C3 H3C 0.9600

loop_
_geom_torsion_atom_site_label_1
_geom_torsion_atom_site_label_2
_geom_torsion_atom_site_label_3
_geom_torsion_atom_site_label_4
_geom_torsion
Zn1 N1 C1 O1 5.3(4)
Zn1 N1 C1 N3 -173.0(3)
Zn1 N2 C2 N4 -163.1(3)
Zn1 N2 C2 C3 17.0(6)
Cl1 Zn1 N1 C1 97.2(3)
Cl1 Zn1 N2 O1 -96.8(2)
Cl1 Zn1 N2 C2 67.3(4)
Cl2 Zn1 N1 C1 -125.5(2)
Cl2 Zn1 N2 O1 135.42(18)
Cl2 Zn1 N2 C2 -60.6(4)
O1 N2 C2 N4 0.9(5)
O1 N2 C2 C3 -178.9(3)
N1 Zn1 N2 O1 12.8(2)
N1 Zn1 N2 C2 176.8(4)
N2 Zn1 N1 C1 -10.3(3)
N2 O1 C1 N3 -175.1(3)
N2 O1 C1 N1 6.4(5)
C5 N3 C1 O1 -176.3(3)
C5 N3 C1 N1 2.1(6)
C4 N3 C1 O1 9.8(5)
C4 N3 C1 N1 -171.8(3)
C1 O1 N2 Zn1 -14.0(3)
C1 O1 N2 C2 177.2(3)
